data_7024077
loop_
_publ_author_name
'Kosone, Takashi'
'Suzuki, Yusuke'
'Ono, Syota'
'Kanadani, Chikahide'
'Saito, Toshiaki'
'Kitazawa, Takafumi'

_publ_section_title
;
 A new spin crossover heterometallic Fe(II)Ag(I) coordination polymer with
 the [Ag(2)(CN)(3)](-) unit: crystallographic and magnetic study.
;
_journal_issue 7
_journal_name_full 'Dalton transactions (Cambridge, England : 2003)'
_journal_page_first 1786
_journal_page_last 1790
_journal_paper_doi 10.1039/b910354f
_journal_volume 39
_journal_year 2010
_chemical_formula_sum 'C19 H18 Ag3 Fe N7'
_chemical_formula_weight 723.86
_chemical_name_systematic
;
?
;
_space_group_IT_number 15
_symmetry_cell_setting monoclinic
_symmetry_space_group_name_Hall '-C 2yc'
_symmetry_space_group_name_H-M 'C 1 2/c 1'
_atom_sites_solution_hydrogens geom
_atom_sites_solution_primary direct
_atom_sites_solution_secondary difmap
_audit_creation_method SHELXL-97
_cell_angle_alpha 90.00
_cell_angle_beta 99.954(2)
_cell_angle_gamma 90.00
_cell_formula_units_Z 4
_cell_length_a 12.4686(10)
_cell_length_b 13.0951(10)
_cell_length_c 13.6139(11)
_cell_measurement_reflns_used 2258
_cell_measurement_temperature 80(2)
_cell_measurement_theta_max 28.15
_cell_measurement_theta_min 2.29
_cell_volume 2189.4(3)
_computing_cell_refinement 'Bruker SMART'
_computing_data_collection 'Bruker SMART'
_computing_data_reduction 'Bruker SAINT'
_computing_molecular_graphics 'Bruker SHELXTL'
_computing_publication_material 'Bruker SHELXTL'
_computing_structure_refinement 'SHELXL-97 (Sheldrick, 1997)'
_computing_structure_solution 'SHELXS-97 (Sheldrick, 1990)'
_diffrn_ambient_temperature 80(2)
_diffrn_detector_area_resol_mean 8.366
_diffrn_measured_fraction_theta_full 0.999
_diffrn_measured_fraction_theta_max 0.999
_diffrn_measurement_device_type 'CCD area detector'
_diffrn_measurement_method 'phi and omega scans'
_diffrn_radiation_monochromator graphite
_diffrn_radiation_source 'fine-focus sealed tube'
_diffrn_radiation_type MoK\a
_diffrn_radiation_wavelength 0.71073
_diffrn_reflns_av_R_equivalents 0.0341
_diffrn_reflns_av_sigmaI/netI 0.0410
_diffrn_reflns_limit_h_max 16
_diffrn_reflns_limit_h_min -14
_diffrn_reflns_limit_k_max 17
_diffrn_reflns_limit_k_min -17
_diffrn_reflns_limit_l_max 18
_diffrn_reflns_limit_l_min -17
_diffrn_reflns_number 7906
_diffrn_reflns_theta_full 28.30
_diffrn_reflns_theta_max 28.30
_diffrn_reflns_theta_min 2.27
_diffrn_standards_decay_% 0
_exptl_absorpt_coefficient_mu 3.314
_exptl_absorpt_correction_T_max 0.4364
_exptl_absorpt_correction_T_min 0.4364
_exptl_absorpt_correction_type empirical
_exptl_absorpt_process_details 'SADABS; sheldrick 1996'
_exptl_crystal_colour purple
_exptl_crystal_density_diffrn 2.196
_exptl_crystal_density_meas ?
_exptl_crystal_density_method 'not measured'
_exptl_crystal_description block
_exptl_crystal_F_000 1392
_exptl_crystal_size_max 0.30
_exptl_crystal_size_mid 0.30
_exptl_crystal_size_min 0.30
_refine_diff_density_max 3.241
_refine_diff_density_min -4.849
_refine_diff_density_rms 0.385
_refine_ls_extinction_method none
_refine_ls_goodness_of_fit_ref 1.533
_refine_ls_hydrogen_treatment constr
_refine_ls_matrix_type full
_refine_ls_number_parameters 110
_refine_ls_number_reflns 2728
_refine_ls_number_restraints 206
_refine_ls_restrained_S_all 1.477
_refine_ls_R_factor_all 0.1131
_refine_ls_R_factor_gt 0.1121
_refine_ls_shift/su_max 0.195
_refine_ls_shift/su_mean 0.018
_refine_ls_structure_factor_coef Fsqd
_refine_ls_weighting_details 'calc w=1/[\s^2^(Fo^2^)+(0.0000P)^2^+271.8411P] where P=(Fo^2^+2Fc^2^)/3'
_refine_ls_weighting_scheme calc
_refine_ls_wR_factor_gt 0.2209
_refine_ls_wR_factor_ref 0.2213
_reflns_number_gt 2711
_reflns_number_total 2728
_reflns_threshold_expression >2sigma(I)
_cod_data_source_file b910354f.txt
_cod_data_source_block 071203f_C2-c80K
_cod_depositor_comments
;
The following automatic conversions were performed:

'_symmetry_cell_setting' value 'Monoclinic' changed to 'monoclinic'
according to /home/saulius/struct/CIF-dictionaries/cif_core.dic
dictionary named 'cif_core.dic' version 2.4.2 from 2011-04-26.

Automatic conversion script
Id: cif_fix_values 1891 2012-01-12 08:04:46Z andrius 

The following automatic conversions were performed:

'_exptl_crystal_density_meas' value 'not measured' was changed to '?'
- the value is perceived as not measured.

Automatic conversion script
Id: cif_fix_values 3008 2015-01-20 13:52:24Z robertas 
;
_cod_original_sg_symbol_H-M C2/c
_cod_database_code 7024077

loop_
_symmetry_equiv_pos_as_xyz
'x, y, z'
'-x, y, -z+1/2'
'x+1/2, y+1/2, z'
'-x+1/2, y+1/2, -z+1/2'
'-x, -y, -z'
'x, -y, z-1/2'
'-x+1/2, -y+1/2, -z'
'x+1/2, -y+1/2, z-1/2'

loop_
_atom_site_label
_atom_site_type_symbol
_atom_site_fract_x
_atom_site_fract_y
_atom_site_fract_z
_atom_site_U_iso_or_equiv
_atom_site_adp_type
_atom_site_occupancy
_atom_site_symmetry_multiplicity
_atom_site_calc_flag
_atom_site_refinement_flags
Ag2 Ag 0.5000 0.82902(3) 0.7500 0.00783(9) Uani 1 2 d SU
Ag1 Ag 0.41429(3) 0.93945(2) 1.31866(2) 0.00939(7) Uani 1 1 d U
Fe1 Fe 0.2500 0.7500 1.0000 0.00379(17) Uani 1 2 d SU
N1 N 0.1466(3) 0.8613(3) 0.9473(2) 0.0084(5) Uani 1 1 d U
N2 N 0.3134(3) 0.8362(3) 1.1106(2) 0.0067(3) Uani 1 1 d U
C4 C 0.1142(3) 1.0387(3) 0.9068(3) 0.0111(8) Uani 1 1 d U
C1 C 0.0415(3) 0.8430(3) 0.9113(3) 0.0062(8) Uani 1 1 d U
H1 H 0.0164 0.7746 0.9133 0.007 Uiso 1 1 calc R
C2 C -0.0330(3) 0.9166(3) 0.8714(3) 0.0096(8) Uani 1 1 d U
C5 C 0.1809(3) 0.9585(3) 0.9445(3) 0.0063(7) Uani 1 1 d U
H5 H 0.2552 0.9729 0.9700 0.008 Uiso 1 1 calc R
C3 C 0.0046(3) 1.0168(3) 0.8723(3) 0.0084(5) Uani 1 1 d U
H3 H -0.0446 1.0705 0.8494 0.010 Uiso 1 1 calc R
C7 C 0.1607(4) 1.1444(3) 0.9067(3) 0.0157(10) Uani 1 1 d U
H7A H 0.2349 1.1448 0.9449 0.024 Uiso 1 1 calc R
H7B H 0.1153 1.1919 0.9372 0.024 Uiso 1 1 calc R
H7C H 0.1623 1.1656 0.8379 0.024 Uiso 1 1 calc R
N3 N 0.3492(3) 0.7954(3) 0.9145(2) 0.0067(3) Uani 1 1 d U
C9 C 0.4014(3) 0.8134(3) 0.8549(3) 0.0067(3) Uani 1 1 d U
C8 C 0.3452(3) 0.8794(3) 1.1838(3) 0.0067(3) Uani 1 1 d U
C6 C -0.1480(3) 0.8903(3) 0.8304(3) 0.0113(9) Uani 1 1 d U
H6A H -0.1580 0.8880 0.7575 0.017 Uiso 1 1 calc R
H6B H -0.1963 0.9422 0.8510 0.017 Uiso 1 1 calc R
H6C H -0.1655 0.8235 0.8559 0.017 Uiso 1 1 calc R
C10 C 0.4794(3) 0.9850(3) 1.4626(3) 0.0067(3) Uani 0.50 1 d PU
N4 N 0.4794(3) 0.9850(3) 1.4626(3) 0.0067(3) Uani 0.50 1 d PU

loop_
_atom_site_aniso_label
_atom_site_aniso_U_11
_atom_site_aniso_U_22
_atom_site_aniso_U_33
_atom_site_aniso_U_23
_atom_site_aniso_U_13
_atom_site_aniso_U_12
Ag2 0.00800(16) 0.00856(17) 0.00800(16) 0.000 0.00439(13) 0.000
Ag1 0.01050(12) 0.01180(12) 0.00438(11) -0.00406(11) -0.00297(9) -0.00019(12)
Fe1 0.0030(3) 0.0074(3) 0.0007(3) -0.0010(3) -0.0006(2) -0.0004(3)
N1 0.0114(8) 0.0099(9) 0.0036(9) -0.0030(9) 0.0005(8) 0.0011(8)
N2 0.0080(6) 0.0043(6) 0.0065(6) 0.0032(5) -0.0024(5) 0.0018(5)
C4 0.0119(14) 0.0136(14) 0.0070(15) 0.0001(14) -0.0010(13) 0.0024(12)
C1 0.0067(12) 0.0053(13) 0.0071(14) -0.0030(13) 0.0025(11) -0.0031(11)
C2 0.0108(13) 0.0121(15) 0.0068(15) -0.0021(14) 0.0045(12) 0.0017(11)
C5 0.0073(13) 0.0091(12) 0.0029(13) 0.0006(12) 0.0022(11) -0.0035(11)
C3 0.0114(8) 0.0099(9) 0.0036(9) -0.0030(9) 0.0005(8) 0.0011(8)
C7 0.0143(18) 0.0110(14) 0.020(2) 0.0002(16) -0.0018(16) 0.0009(14)
N3 0.0080(6) 0.0043(6) 0.0065(6) 0.0032(5) -0.0024(5) 0.0018(5)
C9 0.0080(6) 0.0043(6) 0.0065(6) 0.0032(5) -0.0024(5) 0.0018(5)
C8 0.0080(6) 0.0043(6) 0.0065(6) 0.0032(5) -0.0024(5) 0.0018(5)
C6 0.0121(14) 0.0090(16) 0.0124(17) 0.0081(15) 0.0007(13) -0.0011(13)
C10 0.0080(6) 0.0043(6) 0.0065(6) 0.0032(5) -0.0024(5) 0.0018(5)
N4 0.0080(6) 0.0043(6) 0.0065(6) 0.0032(5) -0.0024(5) 0.0018(5)

loop_
_atom_type_symbol
_atom_type_description
_atom_type_scat_dispersion_real
_atom_type_scat_dispersion_imag
_atom_type_scat_source
C C 0.0033 0.0016 'International Tables Vol C Tables 4.2.6.8 and 6.1.1.4'
H H 0.0000 0.0000 'International Tables Vol C Tables 4.2.6.8 and 6.1.1.4'
N N 0.0061 0.0033 'International Tables Vol C Tables 4.2.6.8 and 6.1.1.4'
Fe Fe 0.3463 0.8444 'International Tables Vol C Tables 4.2.6.8 and 6.1.1.4'
Ag Ag -0.8971 1.1015 'International Tables Vol C Tables 4.2.6.8 and 6.1.1.4'

loop_
_geom_angle_atom_site_label_1
_geom_angle_atom_site_label_2
_geom_angle_atom_site_label_3
_geom_angle
_geom_angle_site_symmetry_1
_geom_angle_site_symmetry_3
C9 Ag2 C9 168.5(2) . 2_656
C8 Ag1 C10 173.46(15) . .
C8 Ag1 Ag1 71.54(12) . 2_657
C10 Ag1 Ag1 112.00(11) . 2_657
N3 Fe1 N3 180.000(1) . 7_567
N3 Fe1 N2 94.07(14) . .
N3 Fe1 N2 85.93(14) 7_567 .
N3 Fe1 N2 85.93(14) . 7_567
N3 Fe1 N2 94.07(14) 7_567 7_567
N2 Fe1 N2 180.000(1) . 7_567
N3 Fe1 N1 89.98(14) . .
N3 Fe1 N1 90.02(14) 7_567 .
N2 Fe1 N1 90.30(13) . .
N2 Fe1 N1 89.70(13) 7_567 .
N3 Fe1 N1 90.02(14) . 7_567
N3 Fe1 N1 89.98(14) 7_567 7_567
N2 Fe1 N1 89.70(13) . 7_567
N2 Fe1 N1 90.30(13) 7_567 7_567
N1 Fe1 N1 180.000(1) . 7_567
C1 N1 C5 117.1(3) . .
C1 N1 Fe1 122.1(3) . .
C5 N1 Fe1 120.8(3) . .
C8 N2 Fe1 171.5(3) . .
C5 C4 C3 117.3(4) . .
C5 C4 C7 119.6(4) . .
C3 C4 C7 123.1(4) . .
N1 C1 C2 124.5(4) . .
N1 C1 H1 117.7 . .
C2 C1 H1 117.7 . .
C1 C2 C3 116.8(4) . .
C1 C2 C6 121.7(4) . .
C3 C2 C6 121.5(4) . .
N1 C5 C4 123.8(4) . .
N1 C5 H5 118.1 . .
C4 C5 H5 118.1 . .
C2 C3 C4 120.4(4) . .
C2 C3 H3 119.8 . .
C4 C3 H3 119.8 . .
C4 C7 H7A 109.5 . .
C4 C7 H7B 109.5 . .
H7A C7 H7B 109.5 . .
C4 C7 H7C 109.5 . .
H7A C7 H7C 109.5 . .
H7B C7 H7C 109.5 . .
C9 N3 Fe1 171.1(3) . .
N3 C9 Ag2 173.7(3) . .
N2 C8 Ag1 172.4(3) . .
C2 C6 H6A 109.5 . .
C2 C6 H6B 109.5 . .
H6A C6 H6B 109.5 . .
C2 C6 H6C 109.5 . .
H6A C6 H6C 109.5 . .
H6B C6 H6C 109.5 . .
N4 C10 C10 0.0(2) 5_678 5_678
N4 C10 Ag1 174.2(5) 5_678 .
C10 C10 Ag1 174.2(5) 5_678 .

loop_
_geom_bond_atom_site_label_1
_geom_bond_atom_site_label_2
_geom_bond_distance
_geom_bond_site_symmetry_2
Ag2 C9 2.049(4) .
Ag2 C9 2.049(4) 2_656
Ag1 C8 2.045(4) .
Ag1 C10 2.075(3) .
Ag1 Ag1 3.0732(7) 2_657
Fe1 N3 1.932(4) .
Fe1 N3 1.932(4) 7_567
Fe1 N2 1.937(3) .
Fe1 N2 1.937(3) 7_567
Fe1 N1 1.996(3) .
Fe1 N1 1.996(3) 7_567
N1 C1 1.339(5) .
N1 C5 1.345(5) .
N2 C8 1.155(5) .
C4 C5 1.382(6) .
C4 C3 1.396(6) .
C4 C7 1.500(6) .
C1 C2 1.383(5) .
C1 H1 0.9500 .
C2 C3 1.392(6) .
C2 C6 1.486(6) .
C5 H5 0.9500 .
C3 H3 0.9500 .
C7 H7A 0.9800 .
C7 H7B 0.9800 .
C7 H7C 0.9800 .
N3 C9 1.150(5) .
C6 H6A 0.9800 .
C6 H6B 0.9800 .
C6 H6C 0.9800 .
C10 N4 1.129(7) 5_678
C10 C10 1.129(7) 5_678
